data_1504197
loop_
_publ_author_name
'Gross, Ulrike'
'Nieger, Martin'
'Br\"ase, Stefan'

_publ_section_title
;
 Stereoselective synthesis of the epicoccin core.
;
_journal_issue 20
_journal_name_full 'Organic letters'
_journal_page_first 4740
_journal_page_last 4742
_journal_paper_doi 10.1021/ol901919c
_journal_volume 11
_journal_year 2009
_chemical_absolute_configuration syn
_chemical_formula_moiety 'C18 H27 N O6'
_chemical_formula_sum 'C18 H27 N O6'
_chemical_formula_weight 353.41
_chemical_name_systematic
; 
 (2S,3aR,7S,7aS)-Di-tert.butyl-7-hydroxy-4-oxo-2,3,3a,4-tetrahydro-1-H-
 indo-1,2(7H,7aH)-dicarboxylat
;
_space_group_IT_number 19
_symmetry_cell_setting orthorhombic
_symmetry_space_group_name_Hall 'P 2ac 2ab'
_symmetry_space_group_name_H-M 'P 21 21 21'
_atom_sites_solution_hydrogens geom
_atom_sites_solution_primary direct
_atom_sites_solution_secondary difmap
_audit_creation_method SHELXL-97
_cell_angle_alpha 90.00
_cell_angle_beta 90.00
_cell_angle_gamma 90.00
_cell_formula_units_Z 4
_cell_length_a 9.355(1)
_cell_length_b 11.918(1)
_cell_length_c 17.310(2)
_cell_measurement_reflns_used 145
_cell_measurement_temperature 123(2)
_cell_measurement_theta_max 25
_cell_measurement_theta_min 1
_cell_volume 1929.9(3)
_computing_cell_refinement 'EVALCCD (Duisenberg et al., 2003)'
_computing_data_collection 'Collect (Nonius, 1998)'
_computing_data_reduction 'EVALCCD (Duisenberg et al., 2003)'
_computing_molecular_graphics XP
_computing_publication_material 'SHELXL-97 (Sheldrick, 1997)'
_computing_structure_refinement 'SHELXL-97 (Sheldrick, 1997)'
_computing_structure_solution 'SHELXS-97 (Sheldrick, 1990)'
_diffrn_ambient_temperature 123(2)
_diffrn_measured_fraction_theta_full 0.998
_diffrn_measured_fraction_theta_max 0.998
_diffrn_measurement_device_type 'Bruker-Nonius KappaCCD'
_diffrn_measurement_method 'rotation in phi and omega, 2 deg.'
_diffrn_radiation_monochromator graphite
_diffrn_radiation_source 'fine-focus sealed tube'
_diffrn_radiation_type MoK\a
_diffrn_radiation_wavelength 0.71073
_diffrn_reflns_av_R_equivalents 0.0353
_diffrn_reflns_av_sigmaI/netI 0.0231
_diffrn_reflns_limit_h_max 12
_diffrn_reflns_limit_h_min -12
_diffrn_reflns_limit_k_max 15
_diffrn_reflns_limit_k_min -15
_diffrn_reflns_limit_l_max 22
_diffrn_reflns_limit_l_min -22
_diffrn_reflns_number 31698
_diffrn_reflns_theta_full 27.48
_diffrn_reflns_theta_max 27.48
_diffrn_reflns_theta_min 3.01
_exptl_absorpt_coefficient_mu 0.091
_exptl_absorpt_correction_type none
_exptl_crystal_colour 'pale yellow'
_exptl_crystal_density_diffrn 1.216
_exptl_crystal_density_meas ?
_exptl_crystal_density_method 'not measured'
_exptl_crystal_description rods
_exptl_crystal_F_000 760
_exptl_crystal_size_max 0.40
_exptl_crystal_size_mid 0.20
_exptl_crystal_size_min 0.10
_refine_diff_density_max 0.232
_refine_diff_density_min -0.189
_refine_diff_density_rms 0.038
_refine_ls_abs_structure_details 'Flack H D (1983), Acta Cryst. A39, 876-881'
_refine_ls_abs_structure_Flack 0.0(8)
_refine_ls_extinction_method none
_refine_ls_goodness_of_fit_ref 1.069
_refine_ls_hydrogen_treatment mixed
_refine_ls_matrix_type full
_refine_ls_number_parameters 229
_refine_ls_number_reflns 4420
_refine_ls_number_restraints 1
_refine_ls_restrained_S_all 1.069
_refine_ls_R_factor_all 0.0453
_refine_ls_R_factor_gt 0.0382
_refine_ls_shift/su_max 0.000
_refine_ls_shift/su_mean 0.000
_refine_ls_structure_factor_coef Fsqd
_refine_ls_weighting_details 'calc w=1/[\s^2^(Fo^2^)+(0.0422P)^2^+0.4926P] where P=(Fo^2^+2Fc^2^)/3'
_refine_ls_weighting_scheme calc
_refine_ls_wR_factor_gt 0.0866
_refine_ls_wR_factor_ref 0.0905
_reflns_number_gt 3986
_reflns_number_total 4420
_reflns_threshold_expression >2sigma(I)
_cod_data_source_file ol901919c_si_001.cif
_cod_data_source_block sb123_hy_compound_15
_cod_depositor_comments
;
The following automatic conversions were performed:

'_exptl_crystal_density_meas' value 'none' was changed to '?' - the
value is perceived as not measured.

Automatic conversion script
Id: cif_fix_values 3008 2015-01-20 13:52:24Z robertas 
;
_cod_database_code 1504197

loop_
_symmetry_equiv_pos_as_xyz
'x, y, z'
'-x+1/2, -y, z+1/2'
'-x, y+1/2, -z+1/2'
'x+1/2, -y+1/2, -z'

loop_
_atom_site_label
_atom_site_type_symbol
_atom_site_fract_x
_atom_site_fract_y
_atom_site_fract_z
_atom_site_U_iso_or_equiv
_atom_site_adp_type
_atom_site_occupancy
_atom_site_symmetry_multiplicity
_atom_site_calc_flag
_atom_site_refinement_flags
N1 N 0.46379(13) 0.22514(9) 0.44993(6) 0.0179(2) Uani 1 1 d .
C11 C 0.44198(17) 0.11846(12) 0.42586(8) 0.0217(3) Uani 1 1 d .
O11 O 0.39294(14) 0.09443(9) 0.36251(6) 0.0299(3) Uani 1 1 d .
O12 O 0.48157(13) 0.04638(8) 0.48112(6) 0.0258(2) Uani 1 1 d .
C12 C 0.47907(19) -0.07765(11) 0.46911(9) 0.0263(3) Uani 1 1 d .
C13 C 0.5195(2) -0.12051(13) 0.54831(9) 0.0343(4) Uani 1 1 d .
H13A H 0.6155 -0.0938 0.5616 0.051 Uiso 1 1 calc R
H13B H 0.5185 -0.2027 0.5482 0.051 Uiso 1 1 calc R
H13C H 0.4507 -0.0928 0.5865 0.051 Uiso 1 1 calc R
C14 C 0.3318(2) -0.11626(15) 0.44573(15) 0.0503(6) Uani 1 1 d .
H14A H 0.3092 -0.0871 0.3942 0.075 Uiso 1 1 calc R
H14B H 0.2614 -0.0884 0.4830 0.075 Uiso 1 1 calc R
H14C H 0.3291 -0.1985 0.4447 0.075 Uiso 1 1 calc R
C15 C 0.5946(2) -0.10750(17) 0.41093(10) 0.0403(4) Uani 1 1 d .
H15A H 0.5674 -0.0793 0.3598 0.060 Uiso 1 1 calc R
H15B H 0.6057 -0.1892 0.4088 0.060 Uiso 1 1 calc R
H15C H 0.6853 -0.0732 0.4267 0.060 Uiso 1 1 calc R
C2 C 0.53530(15) 0.25268(11) 0.52249(8) 0.0169(3) Uani 1 1 d .
H2 H 0.6310 0.2155 0.5252 0.020 Uiso 1 1 calc R
C21 C 0.44475(15) 0.22036(12) 0.59192(8) 0.0177(3) Uani 1 1 d .
O21 O 0.31666(11) 0.21599(10) 0.59069(6) 0.0250(2) Uani 1 1 d .
O22 O 0.52829(12) 0.20435(10) 0.65315(6) 0.0261(2) Uani 1 1 d .
C22 C 0.46705(18) 0.17933(16) 0.73101(8) 0.0299(4) Uani 1 1 d .
C23 C 0.3949(2) 0.06534(15) 0.72820(10) 0.0367(4) Uani 1 1 d .
H23A H 0.4646 0.0083 0.7126 0.055 Uiso 1 1 calc R
H23B H 0.3163 0.0673 0.6908 0.055 Uiso 1 1 calc R
H23C H 0.3571 0.0468 0.7794 0.055 Uiso 1 1 calc R
C24 C 0.5997(2) 0.1773(3) 0.78132(10) 0.0594(7) Uani 1 1 d .
H24A H 0.6628 0.1165 0.7644 0.089 Uiso 1 1 calc R
H24B H 0.5720 0.1650 0.8353 0.089 Uiso 1 1 calc R
H24C H 0.6500 0.2491 0.7768 0.089 Uiso 1 1 calc R
C25 C 0.3659(2) 0.27266(16) 0.75543(10) 0.0334(4) Uani 1 1 d .
H25A H 0.2815 0.2723 0.7219 0.050 Uiso 1 1 calc R
H25B H 0.4147 0.3451 0.7510 0.050 Uiso 1 1 calc R
H25C H 0.3363 0.2607 0.8091 0.050 Uiso 1 1 calc R
C3 C 0.55215(16) 0.38076(11) 0.51764(9) 0.0206(3) Uani 1 1 d .
H3A H 0.6433 0.4016 0.4924 0.025 Uiso 1 1 calc R
H3B H 0.5483 0.4155 0.5696 0.025 Uiso 1 1 calc R
C3A C 0.42322(16) 0.41619(12) 0.46826(8) 0.0203(3) Uani 1 1 d .
H3A1 H 0.3356 0.4121 0.5012 0.024 Uiso 1 1 calc R
C4 C 0.43848(17) 0.53577(12) 0.43912(10) 0.0258(3) Uani 1 1 d .
O4 O 0.43252(14) 0.61308(9) 0.48549(8) 0.0379(3) Uani 1 1 d .
C5 C 0.4617(2) 0.55355(13) 0.35650(10) 0.0326(4) Uani 1 1 d .
H5 H 0.4565 0.6274 0.3361 0.039 Uiso 1 1 calc R
C6 C 0.49014(18) 0.46821(14) 0.30941(9) 0.0293(4) Uani 1 1 d .
H6 H 0.5028 0.4843 0.2561 0.035 Uiso 1 1 calc R
C7 C 0.50357(17) 0.34837(13) 0.33483(8) 0.0218(3) Uani 1 1 d .
H7 H 0.6060 0.3337 0.3479 0.026 Uiso 1 1 calc R
O7 O 0.46511(14) 0.27826(10) 0.27166(6) 0.0312(3) Uani 1 1 d D
H7O H 0.437(2) 0.2175(15) 0.2901(12) 0.047 Uiso 1 1 d D
C7A C 0.41315(15) 0.32426(12) 0.40652(8) 0.0182(3) Uani 1 1 d .
H7A H 0.3110 0.3133 0.3912 0.022 Uiso 1 1 calc R

loop_
_atom_site_aniso_label
_atom_site_aniso_U_11
_atom_site_aniso_U_22
_atom_site_aniso_U_33
_atom_site_aniso_U_23
_atom_site_aniso_U_13
_atom_site_aniso_U_12
N1 0.0247(6) 0.0154(5) 0.0136(5) 0.0010(4) -0.0010(5) 0.0010(5)
C11 0.0291(8) 0.0177(6) 0.0184(7) -0.0018(5) 0.0007(6) 0.0029(6)
O11 0.0481(7) 0.0215(5) 0.0201(5) -0.0045(4) -0.0093(5) 0.0026(5)
O12 0.0463(7) 0.0121(4) 0.0189(5) -0.0007(4) -0.0049(5) 0.0025(4)
C12 0.0400(9) 0.0124(6) 0.0264(7) -0.0039(6) -0.0064(7) 0.0065(6)
C13 0.0580(12) 0.0171(7) 0.0277(8) 0.0025(6) -0.0011(8) 0.0036(8)
C14 0.0465(11) 0.0169(8) 0.0875(16) 0.0042(10) -0.0233(11) 0.0000(8)
C15 0.0579(12) 0.0355(10) 0.0275(9) -0.0046(8) -0.0024(9) 0.0155(9)
C2 0.0186(6) 0.0166(6) 0.0154(6) -0.0012(5) -0.0004(5) -0.0008(5)
C21 0.0213(7) 0.0157(6) 0.0162(6) -0.0021(5) -0.0009(5) 0.0010(5)
O21 0.0208(5) 0.0355(6) 0.0187(5) 0.0016(5) -0.0012(4) -0.0040(5)
O22 0.0224(5) 0.0422(7) 0.0137(5) 0.0027(4) -0.0019(4) 0.0010(5)
C22 0.0284(8) 0.0491(10) 0.0124(6) 0.0019(7) -0.0009(6) 0.0032(8)
C23 0.0505(11) 0.0328(9) 0.0269(8) 0.0097(7) 0.0089(8) 0.0122(8)
C24 0.0354(11) 0.124(2) 0.0186(8) 0.0082(11) -0.0075(8) 0.0073(13)
C25 0.0378(10) 0.0384(9) 0.0241(8) -0.0107(7) 0.0038(7) -0.0050(8)
C3 0.0226(7) 0.0175(6) 0.0217(7) -0.0015(6) 0.0004(6) -0.0021(6)
C3A 0.0223(7) 0.0169(6) 0.0217(7) 0.0007(6) 0.0044(6) 0.0010(5)
C4 0.0265(8) 0.0169(7) 0.0341(8) 0.0026(6) 0.0015(6) 0.0025(6)
O4 0.0543(8) 0.0158(5) 0.0434(7) -0.0020(5) 0.0083(6) 0.0032(5)
C5 0.0416(9) 0.0214(7) 0.0347(9) 0.0108(7) -0.0014(8) -0.0014(7)
C6 0.0348(9) 0.0304(8) 0.0226(7) 0.0116(6) -0.0025(7) -0.0042(7)
C7 0.0226(7) 0.0263(7) 0.0166(6) 0.0030(6) 0.0010(6) 0.0017(6)
O7 0.0456(7) 0.0310(6) 0.0171(5) 0.0009(5) 0.0006(5) -0.0015(6)
C7A 0.0201(7) 0.0159(6) 0.0187(7) 0.0025(5) -0.0003(5) 0.0020(5)

loop_
_atom_type_symbol
_atom_type_description
_atom_type_scat_dispersion_real
_atom_type_scat_dispersion_imag
_atom_type_scat_source
C C 0.0033 0.0016 'International Tables Vol C Tables 4.2.6.8 and 6.1.1.4'
H H 0.0000 0.0000 'International Tables Vol C Tables 4.2.6.8 and 6.1.1.4'
N N 0.0061 0.0033 'International Tables Vol C Tables 4.2.6.8 and 6.1.1.4'
O O 0.0106 0.0060 'International Tables Vol C Tables 4.2.6.8 and 6.1.1.4'

loop_
_geom_angle_atom_site_label_1
_geom_angle_atom_site_label_2
_geom_angle_atom_site_label_3
_geom_angle
C11 N1 C2 123.02(11)
C11 N1 C7A 123.09(12)
C2 N1 C7A 113.86(11)
O11 C11 O12 126.49(13)
O11 C11 N1 123.55(13)
O12 C11 N1 109.95(12)
C11 O12 C12 122.13(11)
O12 C12 C14 110.72(13)
O12 C12 C13 101.80(11)
C14 C12 C13 111.66(16)
O12 C12 C15 108.24(14)
C14 C12 C15 113.61(16)
C13 C12 C15 110.13(14)
C12 C13 H13A 109.5
C12 C13 H13B 109.5
H13A C13 H13B 109.5
C12 C13 H13C 109.5
H13A C13 H13C 109.5
H13B C13 H13C 109.5
C12 C14 H14A 109.5
C12 C14 H14B 109.5
H14A C14 H14B 109.5
C12 C14 H14C 109.5
H14A C14 H14C 109.5
H14B C14 H14C 109.5
C12 C15 H15A 109.5
C12 C15 H15B 109.5
H15A C15 H15B 109.5
C12 C15 H15C 109.5
H15A C15 H15C 109.5
H15B C15 H15C 109.5
N1 C2 C21 111.58(11)
N1 C2 C3 102.90(11)
C21 C2 C3 110.61(11)
N1 C2 H2 110.5
C21 C2 H2 110.5
C3 C2 H2 110.5
O21 C21 O22 126.49(13)
O21 C21 C2 123.62(13)
O22 C21 C2 109.81(11)
C21 O22 C22 121.45(12)
O22 C22 C24 101.97(13)
O22 C22 C23 108.68(13)
C24 C22 C23 111.60(17)
O22 C22 C25 110.08(13)
C24 C22 C25 111.19(16)
C23 C22 C25 112.76(15)
C22 C23 H23A 109.5
C22 C23 H23B 109.5
H23A C23 H23B 109.5
C22 C23 H23C 109.5
H23A C23 H23C 109.5
H23B C23 H23C 109.5
C22 C24 H24A 109.5
C22 C24 H24B 109.5
H24A C24 H24B 109.5
C22 C24 H24C 109.5
H24A C24 H24C 109.5
H24B C24 H24C 109.5
C22 C25 H25A 109.5
C22 C25 H25B 109.5
H25A C25 H25B 109.5
C22 C25 H25C 109.5
H25A C25 H25C 109.5
H25B C25 H25C 109.5
C2 C3 C3A 102.86(11)
C2 C3 H3A 111.2
C3A C3 H3A 111.2
C2 C3 H3B 111.2
C3A C3 H3B 111.2
H3A C3 H3B 109.1
C4 C3A C7A 116.41(12)
C4 C3A C3 111.63(12)
C7A C3A C3 103.86(11)
C4 C3A H3A1 108.2
C7A C3A H3A1 108.2
C3 C3A H3A1 108.2
O4 C4 C5 122.65(15)
O4 C4 C3A 118.99(14)
C5 C4 C3A 118.36(14)
C6 C5 C4 121.22(14)
C6 C5 H5 119.4
C4 C5 H5 119.4
C5 C6 C7 124.41(14)
C5 C6 H6 117.8
C7 C6 H6 117.8
O7 C7 C6 108.22(12)
O7 C7 C7A 111.94(12)
C6 C7 C7A 111.76(13)
O7 C7 H7 108.3
C6 C7 H7 108.3
C7A C7 H7 108.3
C7 O7 H7O 107.1(15)
N1 C7A C7 112.67(12)
N1 C7A C3A 101.36(11)
C7 C7A C3A 113.41(12)
N1 C7A H7A 109.7
C7 C7A H7A 109.7
C3A C7A H7A 109.7

loop_
_geom_bond_atom_site_label_1
_geom_bond_atom_site_label_2
_geom_bond_distance
N1 C11 1.3534(18)
N1 C2 1.4604(17)
N1 C7A 1.4781(18)
C11 O11 1.2227(18)
C11 O12 1.3380(18)
O12 C12 1.4929(16)
C12 C14 1.508(3)
C12 C13 1.511(2)
C12 C15 1.520(2)
C13 H13A 0.9800
C13 H13B 0.9800
C13 H13C 0.9800
C14 H14A 0.9800
C14 H14B 0.9800
C14 H14C 0.9800
C15 H15A 0.9800
C15 H15B 0.9800
C15 H15C 0.9800
C2 C21 1.5200(19)
C2 C3 1.5369(18)
C2 H2 1.0000
C21 O21 1.1996(18)
C21 O22 1.3306(17)
O22 C22 1.4946(18)
C22 C24 1.516(2)
C22 C23 1.518(3)
C22 C25 1.520(2)
C23 H23A 0.9800
C23 H23B 0.9800
C23 H23C 0.9800
C24 H24A 0.9800
C24 H24B 0.9800
C24 H24C 0.9800
C25 H25A 0.9800
C25 H25B 0.9800
C25 H25C 0.9800
C3 C3A 1.537(2)
C3 H3A 0.9900
C3 H3B 0.9900
C3A C4 1.519(2)
C3A C7A 1.533(2)
C3A H3A1 1.0000
C4 O4 1.223(2)
C4 C5 1.462(2)
C5 C6 1.330(2)
C5 H5 0.9500
C6 C7 1.500(2)
C6 H6 0.9500
C7 O7 1.4224(18)
C7 C7A 1.529(2)
C7 H7 1.0000
O7 H7O 0.833(15)
C7A H7A 1.0000

loop_
_geom_hbond_atom_site_label_D
_geom_hbond_atom_site_label_H
_geom_hbond_atom_site_label_A
_geom_hbond_distance_DH
_geom_hbond_distance_HA
_geom_hbond_distance_DA
_geom_hbond_angle_DHA
_geom_hbond_site_symmetry_A
O7 H7O O11 0.833(15) 1.973(16) 2.7801(16) 163(2) .
C3 H3A O21 0.99 2.58 3.3120(19) 130.6 4_556
C7 H7 O21 1.00 2.32 3.2908(19) 164.6 4_556
C13 H13B O4 0.98 2.58 3.453(2) 148.8 1_545
C14 H14C O4 0.98 2.55 3.430(2) 150.2 1_545

loop_
_geom_torsion_atom_site_label_1
_geom_torsion_atom_site_label_2
_geom_torsion_atom_site_label_3
_geom_torsion_atom_site_label_4
_geom_torsion
C2 N1 C11 O11 -173.78(14)
C7A N1 C11 O11 8.4(2)
C2 N1 C11 O12 6.28(19)
C7A N1 C11 O12 -171.58(12)
O11 C11 O12 C12 4.3(2)
N1 C11 O12 C12 -175.79(13)
C11 O12 C12 C14 -56.5(2)
C11 O12 C12 C13 -175.33(14)
C11 O12 C12 C15 68.63(19)
C11 N1 C2 C21 -69.03(17)
C7A N1 C2 C21 109.02(13)
C11 N1 C2 C3 172.36(13)
C7A N1 C2 C3 -9.59(15)
N1 C2 C21 O21 -27.61(19)
C3 C2 C21 O21 86.30(17)
N1 C2 C21 O22 155.68(11)
C3 C2 C21 O22 -90.42(14)
O21 C21 O22 C22 -0.8(2)
C2 C21 O22 C22 175.78(12)
C21 O22 C22 C24 -175.79(16)
C21 O22 C22 C23 66.24(18)
C21 O22 C22 C25 -57.70(19)
N1 C2 C3 C3A 29.69(14)
C21 C2 C3 C3A -89.60(13)
C2 C3 C3A C4 -165.62(12)
C2 C3 C3A C7A -39.42(14)
C7A C3A C4 O4 172.73(14)
C3 C3A C4 O4 -68.28(18)
C7A C3A C4 C5 -8.1(2)
C3 C3A C4 C5 110.90(16)
O4 C4 C5 C6 169.27(17)
C3A C4 C5 C6 -9.9(3)
C4 C5 C6 C7 -1.0(3)
C5 C6 C7 O7 152.17(17)
C5 C6 C7 C7A 28.5(2)
C11 N1 C7A C7 -74.98(17)
C2 N1 C7A C7 106.98(13)
C11 N1 C7A C3A 163.47(13)
C2 N1 C7A C3A -14.57(14)
O7 C7 C7A N1 80.48(15)
C6 C7 C7A N1 -157.94(12)
O7 C7 C7A C3A -165.09(12)
C6 C7 C7A C3A -43.51(17)
C4 C3A C7A N1 155.85(12)
C3 C3A C7A N1 32.72(13)
C4 C3A C7A C7 34.82(18)
C3 C3A C7A C7 -88.30(14)
